data_2212165
loop_
_publ_author_name
'Hoong-Kun Fun'
'Suchada Chantrapromma'
'Shyamaprosad Goswami'
'Subrata Jana'

_publ_section_title
;
 [3-Benzoyl-2,4-bis(3-bromophenyl)cyclobutyl](phenyl)methanone
;
_journal_coeditor_code FL2096
_journal_issue 2
_journal_name_full 'Acta Crystallographica Section E'
_journal_page_first o1069
_journal_page_last o1070
_journal_paper_doi 10.1107/S1600536807004217
_journal_volume 63
_journal_year 2007
_chemical_formula_iupac 'C30 H22 Br2 O2'
_chemical_formula_moiety 'C30 H22 Br2 O2'
_chemical_formula_sum 'C30 H22 Br2 O2'
_chemical_formula_weight 574.28
_chemical_melting_point 337.5(5)
_chemical_name_common
;
3-Benzoyl-2,4-bis(3-bromophenyl)cyclobutyl phenyl ketone
;
_chemical_name_systematic
;
[3-Benzoyl-2,4-bis(3-bromophenyl)cyclobutyl](phenyl)methanone
;
_space_group_IT_number 14
_symmetry_cell_setting monoclinic
_symmetry_space_group_name_Hall '-P 2ybc'
_symmetry_space_group_name_H-M 'P 1 21/c 1'
_atom_sites_solution_hydrogens geom
_atom_sites_solution_primary direct
_atom_sites_solution_secondary difmap
_audit_creation_method SHELXL-97
_cell_angle_alpha 90.00
_cell_angle_beta 102.9880(10)
_cell_angle_gamma 90.00
_cell_formula_units_Z 2
_cell_length_a 5.78130(10)
_cell_length_b 14.6794(2)
_cell_length_c 14.2828(2)
_cell_measurement_reflns_used 3429
_cell_measurement_temperature 100.00(10)
_cell_measurement_theta_max 30.00
_cell_measurement_theta_min 2.78
_cell_volume 1181.11(3)
_computing_cell_refinement APEX2
_computing_data_collection 'APEX2 (Bruker, 2005)'
_computing_data_reduction 'SAINT (Bruker, 2005)'
_computing_molecular_graphics SHELXTL
_computing_publication_material 'SHELXTL and PLATON (Spek, 2003)'
_computing_structure_refinement SHELXTL
_computing_structure_solution 'SHELXTL (Sheldrick, 1998)'
_diffrn_ambient_temperature 297(2)
_diffrn_detector_area_resol_mean 8.33
_diffrn_measured_fraction_theta_full 0.999
_diffrn_measured_fraction_theta_max 0.999
_diffrn_measurement_device_type
;
Bruker SMART APEX2 CCD area-detector
;
_diffrn_measurement_method \w
_diffrn_radiation_monochromator graphite
_diffrn_radiation_source 'fine-focus sealed tube'
_diffrn_radiation_type MoK\a
_diffrn_radiation_wavelength 0.71073
_diffrn_reflns_av_R_equivalents 0.0300
_diffrn_reflns_av_sigmaI/netI 0.0254
_diffrn_reflns_limit_h_max 7
_diffrn_reflns_limit_h_min -8
_diffrn_reflns_limit_k_max 20
_diffrn_reflns_limit_k_min -20
_diffrn_reflns_limit_l_max 20
_diffrn_reflns_limit_l_min -18
_diffrn_reflns_number 18746
_diffrn_reflns_theta_full 30.00
_diffrn_reflns_theta_max 30.00
_diffrn_reflns_theta_min 2.78
_diffrn_standards_number 0
_exptl_absorpt_coefficient_mu 3.458
_exptl_absorpt_correction_T_max 0.7369
_exptl_absorpt_correction_T_min 0.3003
_exptl_absorpt_correction_type multi-scan
_exptl_absorpt_process_details '(SADABS; Bruker, 2005)'
_exptl_crystal_colour Colourless
_exptl_crystal_density_diffrn 1.615
_exptl_crystal_density_method 'not measured'
_exptl_crystal_description Block
_exptl_crystal_F_000 576
_exptl_crystal_size_max 0.46
_exptl_crystal_size_mid 0.14
_exptl_crystal_size_min 0.09
_refine_diff_density_max 0.549
_refine_diff_density_min -0.349
_refine_ls_extinction_method none
_refine_ls_goodness_of_fit_ref 1.042
_refine_ls_hydrogen_treatment constr
_refine_ls_matrix_type full
_refine_ls_number_parameters 165
_refine_ls_number_reflns 3429
_refine_ls_number_restraints 0
_refine_ls_restrained_S_all 1.042
_refine_ls_R_factor_all 0.0357
_refine_ls_R_factor_gt 0.0263
_refine_ls_shift/su_max 0.003
_refine_ls_shift/su_mean 0.000
_refine_ls_structure_factor_coef Fsqd
_refine_ls_weighting_details 'calc w=1/[\s^2^(Fo^2^)+(0.0261P)^2^+0.7106P] where P=(Fo^2^+2Fc^2^)/3'
_refine_ls_weighting_scheme calc
_refine_ls_wR_factor_gt 0.0580
_refine_ls_wR_factor_ref 0.0615
_reflns_number_gt 2869
_reflns_number_total 3429
_reflns_threshold_expression I>2\s(I)
_cod_data_source_file fl2096.cif
_cod_data_source_block I
_cod_depositor_comments
;
The following automatic conversions were performed:
'_symmetry_cell_setting' value 'Monoclinic' changed to 'monoclinic'
according to '/home/saulius/struct/CIF-dictionaries/cif_core.dic'
dictionary named 'cif_core.dic' version 2.4.1 from 2010-06-29.

Automatic conversion script
Id: cif_fix_enum 1527 2010-12-29 10:47:43Z saulius 

The following automatic conversions were performed:

'_chemical_melting_point' value '337-338' was changed to '337.5(5)' -
the average value was taken and precision was estimated.

Automatic conversion script
Id: cif_fix_values 1646 2011-03-28 12:23:43Z adriana 

The following automatic conversions were performed:

'_chemical_melting_point' value '337-338' was changed to '337.5(5)' -
the average value was taken and precision was
estimated.

'_symmetry_cell_setting' value 'Monoclinic' changed to
'monoclinic' according to
/home/saulius/struct/CIF-dictionaries/cif_core.dic dictionary named
'cif_core.dic' version 2.4.1 from 2010-06-29.

Automatic conversion script
Id: cif_fix_values 1715 2011-07-08 13:25:40Z adriana 
;
_cod_original_sg_symbol_H-M 'P 21/c'
_cod_database_code 2212165
_cod_database_fobs_code 2212165

loop_
_symmetry_equiv_pos_as_xyz
'x, y, z'
'-x, y+1/2, -z+1/2'
'-x, -y, -z'
'x, -y-1/2, z-1/2'

loop_
_atom_site_type_symbol
_atom_site_label
_atom_site_fract_x
_atom_site_fract_y
_atom_site_fract_z
_atom_site_U_iso_or_equiv
_atom_site_adp_type
_atom_site_calc_flag
_atom_site_refinement_flags
_atom_site_occupancy
Br Br1A 0.95743(3) 0.677394(12) 0.090265(11) 0.02250(6) Uani d . 1
O O1 1.46944(19) 0.58511(9) 0.58587(8) 0.0194(2) Uani d . 1
C C1 1.0989(3) 0.61914(11) 0.75297(11) 0.0161(3) Uani d . 1
H H1 0.9565 0.6359 0.7104 0.024(5) Uiso d R 1
C C2 1.1158(3) 0.62929(12) 0.85149(12) 0.0199(3) Uani d . 1
H H2 0.9925 0.6547 0.8728 0.017(5) Uiso d R 1
C C3 1.3218(3) 0.60353(13) 0.91637(12) 0.0221(4) Uani d . 1
H H3 1.3315 0.6099 0.9819 0.030(6) Uiso d R 1
C C4 1.5126(3) 0.56867(12) 0.88346(12) 0.0205(3) Uani d . 1
H H4 1.6516 0.5506 0.9263 0.025(5) Uiso d R 1
C C5 1.4993(3) 0.56172(11) 0.78581(12) 0.0169(3) Uani d . 1
H H5 1.6252 0.5400 0.7630 0.016(5) Uiso d R 1
C C6 1.2925(3) 0.58670(10) 0.71972(11) 0.0137(3) Uani d . 1
C C7 1.2873(3) 0.57827(10) 0.61493(11) 0.0139(3) Uani d . 1
C C8 1.0498(3) 0.55832(10) 0.54807(10) 0.0124(3) Uani d . 1
H H8 0.9455 0.6015 0.5581 0.013(4) Uiso d R 1
C C9 1.0544(3) 0.54013(11) 0.44219(10) 0.0124(3) Uani d . 1
H H9 1.2145 0.5363 0.4339 0.012(4) Uiso d R 1
C C10 0.9128(3) 0.60158(10) 0.36589(11) 0.0131(3) Uani d . 1
C C11 0.9880(3) 0.61289(10) 0.28015(11) 0.0137(3) Uani d . 1
H H11 1.1279 0.5846 0.2724 0.012(4) Uiso d R 1
C C12 0.8518(3) 0.66377(11) 0.20650(11) 0.0155(3) Uani d . 1
C C13 0.6432(3) 0.70614(11) 0.21493(12) 0.0176(3) Uani d . 1
H H13 0.5599 0.7401 0.1639 0.027(6) Uiso d R 1
C C14 0.5706(3) 0.69579(11) 0.30056(12) 0.0180(3) Uani d . 1
H H14 0.4260 0.7247 0.3077 0.018(5) Uiso d R 1
C C15 0.7020(3) 0.64359(11) 0.37522(11) 0.0158(3) Uani d . 1
H H15 0.6477 0.6377 0.4286 0.013(4) Uiso d R 1

loop_
_atom_site_aniso_label
_atom_site_aniso_U_11
_atom_site_aniso_U_22
_atom_site_aniso_U_33
_atom_site_aniso_U_12
_atom_site_aniso_U_13
_atom_site_aniso_U_23
Br1A 0.02993(10) 0.02507(10) 0.01326(8) -0.00070(7) 0.00649(6) 0.00173(7)
O1 0.0152(5) 0.0243(6) 0.0195(6) -0.0024(5) 0.0058(4) -0.0037(5)
C1 0.0143(7) 0.0175(8) 0.0161(7) -0.0010(6) 0.0025(6) -0.0008(6)
C2 0.0190(8) 0.0246(9) 0.0179(8) -0.0009(7) 0.0077(6) -0.0017(7)
C3 0.0259(8) 0.0268(9) 0.0133(7) -0.0054(7) 0.0035(6) 0.0005(7)
C4 0.0183(8) 0.0228(9) 0.0178(8) -0.0011(7) -0.0015(6) 0.0025(6)
C5 0.0141(7) 0.0168(8) 0.0194(8) -0.0004(6) 0.0030(6) -0.0001(6)
C6 0.0139(7) 0.0115(7) 0.0156(7) -0.0016(6) 0.0029(6) -0.0017(6)
C7 0.0155(7) 0.0104(7) 0.0154(7) 0.0005(6) 0.0028(6) -0.0009(6)
C8 0.0130(7) 0.0120(7) 0.0122(7) 0.0004(5) 0.0030(5) -0.0004(5)
C9 0.0123(6) 0.0138(7) 0.0114(6) -0.0001(6) 0.0029(5) -0.0002(5)
C10 0.0142(7) 0.0111(7) 0.0132(7) -0.0012(6) 0.0014(5) -0.0007(5)
C11 0.0143(7) 0.0117(7) 0.0152(7) -0.0003(6) 0.0032(6) -0.0016(6)
C12 0.0193(7) 0.0155(8) 0.0115(7) -0.0026(6) 0.0030(6) -0.0002(6)
C13 0.0178(7) 0.0145(7) 0.0184(8) 0.0009(6) -0.0002(6) 0.0028(6)
C14 0.0144(7) 0.0156(8) 0.0235(8) 0.0014(6) 0.0035(6) 0.0001(6)
C15 0.0156(7) 0.0166(7) 0.0160(7) -0.0005(6) 0.0052(6) 0.0003(6)

loop_
_atom_type_symbol
_atom_type_description
_atom_type_scat_dispersion_real
_atom_type_scat_dispersion_imag
_atom_type_scat_source
C C 0.0033 0.0016 'International Tables Vol C Tables 4.2.6.8 and 6.1.1.4'
H H 0.0000 0.0000 'International Tables Vol C Tables 4.2.6.8 and 6.1.1.4'
O O 0.0106 0.0060 'International Tables Vol C Tables 4.2.6.8 and 6.1.1.4'
Br Br -0.2901 2.4595 'International Tables Vol C Tables 4.2.6.8 and 6.1.1.4'

loop_
_geom_angle_atom_site_label_1
_geom_angle_atom_site_label_2
_geom_angle_atom_site_label_3
_geom_angle_site_symmetry_1
_geom_angle_site_symmetry_3
_geom_angle
_geom_angle_publ_flag
C6 C1 C2 . . 119.99(15) ?
C6 C1 H1 . . 121.5 ?
C2 C1 H1 . . 118.5 ?
C3 C2 C1 . . 119.95(16) ?
C3 C2 H2 . . 120.4 ?
C1 C2 H2 . . 119.7 ?
C2 C3 C4 . . 120.12(15) ?
C2 C3 H3 . . 119.6 ?
C4 C3 H3 . . 120.3 ?
C5 C4 C3 . . 119.97(15) ?
C5 C4 H4 . . 119.0 ?
C3 C4 H4 . . 121.0 ?
C4 C5 C6 . . 120.50(15) ?
C4 C5 H5 . . 120.9 ?
C6 C5 H5 . . 118.6 ?
C1 C6 C5 . . 119.39(14) ?
C1 C6 C7 . . 122.14(14) ?
C5 C6 C7 . . 118.47(14) ?
O1 C7 C6 . . 120.59(14) ?
O1 C7 C8 . . 122.08(14) ?
C6 C7 C8 . . 117.30(13) y
C7 C8 C9 . . 116.02(12) y
C7 C8 C9 . 3_766 115.46(12) ?
C9 C8 C9 . 3_766 91.09(11) ?
C7 C8 H8 . . 107.8 ?
C9 C8 H8 . . 115.7 ?
C9 C8 H8 3_766 . 110.1 ?
C10 C9 C8 . . 118.63(13) ?
C10 C9 C8 . 3_766 117.01(12) ?
C8 C9 C8 . 3_766 88.91(11) ?
C10 C9 H9 . . 109.1 ?
C8 C9 H9 . . 111.2 ?
C8 C9 H9 3_766 . 110.7 ?
C11 C10 C15 . . 118.69(14) ?
C11 C10 C9 . . 118.63(13) ?
C15 C10 C9 . . 122.58(14) ?
C12 C11 C10 . . 119.62(14) ?
C12 C11 H11 . . 120.6 ?
C10 C11 H11 . . 119.8 ?
C11 C12 C13 . . 122.29(15) ?
C11 C12 Br1A . . 118.72(12) ?
C13 C12 Br1A . . 118.98(12) ?
C12 C13 C14 . . 117.95(15) ?
C12 C13 H13 . . 118.9 ?
C14 C13 H13 . . 123.1 ?
C13 C14 C15 . . 120.97(15) ?
C13 C14 H14 . . 119.1 ?
C15 C14 H14 . . 119.9 ?
C14 C15 C10 . . 120.46(15) ?
C14 C15 H15 . . 118.2 ?
C10 C15 H15 . . 121.4 ?

loop_
_geom_bond_atom_site_label_1
_geom_bond_atom_site_label_2
_geom_bond_site_symmetry_2
_geom_bond_distance
_geom_bond_publ_flag
Br1A C12 . 1.9039(16) y
O1 C7 . 1.2199(19) y
C1 C6 . 1.394(2) ?
C1 C2 . 1.396(2) ?
C1 H1 . 0.9397 ?
C2 C3 . 1.387(2) ?
C2 H2 . 0.9148 ?
C3 C4 . 1.390(3) ?
C3 H3 . 0.9295 ?
C4 C5 . 1.383(2) ?
C4 H4 . 0.9324 ?
C5 C6 . 1.396(2) ?
C5 H5 . 0.9188 ?
C6 C7 . 1.495(2) ?
C7 C8 . 1.514(2) y
C8 C9 . 1.542(2) y
C8 C9 3_766 1.584(2) ?
C8 H8 . 0.9083 ?
C9 C10 . 1.507(2) ?
C9 C8 3_766 1.584(2) ?
C9 H9 . 0.9607 ?
C10 C11 . 1.398(2) ?
C10 C15 . 1.399(2) ?
C11 C12 . 1.383(2) ?
C11 H11 . 0.9377 ?
C12 C13 . 1.386(2) ?
C13 C14 . 1.388(2) ?
C13 H13 . 0.9237 ?
C14 C15 . 1.392(2) ?
C14 H14 . 0.9632 ?
C15 H15 . 0.8912 ?

loop_
_geom_hbond_atom_site_label_D
_geom_hbond_atom_site_label_H
_geom_hbond_atom_site_label_A
_geom_hbond_site_symmetry_A
_geom_hbond_distance_DH
_geom_hbond_distance_HA
_geom_hbond_distance_DA
_geom_hbond_angle_DHA
_geom_hbond_publ_flag
C9 H9 O1 3_866 0.96 2.6128 3.408(2) 140 y
C2 H2 Cg3 4_565 0.93 3.1862 3.7323(19) 120 n
C14 H14 Cg2 4_464 0.96 2.7499 3.4655(18) 132 n

loop_
_geom_torsion_atom_site_label_1
_geom_torsion_atom_site_label_2
_geom_torsion_atom_site_label_3
_geom_torsion_atom_site_label_4
_geom_torsion_site_symmetry_1
_geom_torsion_site_symmetry_4
_geom_torsion
_geom_torsion_publ_flag
C6 C1 C2 C3 . . -2.7(3) ?
C1 C2 C3 C4 . . 0.8(3) ?
C2 C3 C4 C5 . . 1.6(3) ?
C3 C4 C5 C6 . . -2.1(3) ?
C2 C1 C6 C5 . . 2.2(2) ?
C2 C1 C6 C7 . . -177.37(15) ?
C4 C5 C6 C1 . . 0.2(2) ?
C4 C5 C6 C7 . . 179.77(15) ?
C1 C6 C7 O1 . . 151.02(16) ?
C5 C6 C7 O1 . . -28.5(2) y
C1 C6 C7 C8 . . -30.7(2) y
C5 C6 C7 C8 . . 149.72(15) ?
O1 C7 C8 C9 . . 4.3(2) ?
C6 C7 C8 C9 . . -173.86(13) ?
O1 C7 C8 C9 . 3_766 109.17(17) ?
C6 C7 C8 C9 . 3_766 -69.03(17) ?
C7 C8 C9 C10 . . -120.33(15) ?
C9 C8 C9 C10 3_766 . 120.48(15) ?
C7 C8 C9 C8 . 3_766 119.19(15) ?
C9 C8 C9 C8 3_766 3_766 0.0 ?
C8 C9 C10 C11 . . 152.96(14) ?
C8 C9 C10 C11 3_766 . -102.33(16) ?
C8 C9 C10 C15 . . -30.8(2) y
C8 C9 C10 C15 3_766 . 73.96(19) ?
C15 C10 C11 C12 . . -1.0(2) ?
C9 C10 C11 C12 . . 175.47(14) ?
C10 C11 C12 C13 . . 1.3(2) ?
C10 C11 C12 Br1A . . -179.60(11) ?
C11 C12 C13 C14 . . -0.5(2) ?
Br1A C12 C13 C14 . . -179.55(12) ?
C12 C13 C14 C15 . . -0.7(2) ?
C13 C14 C15 C10 . . 1.0(2) ?
C11 C10 C15 C14 . . -0.2(2) ?
C9 C10 C15 C14 . . -176.48(15) ?
